data_7126705
loop_
_publ_author_name
'Nagata, Yuuya'
'Suzuki, Misaki'
'Shimada, Yasuo'
'Sengoku, Hiroki'
'Nishida, Shungo'
'Kakuta, Takahiro'
'Yamagishi, Tada-Aki'
'Suginome, Michinori'
'Ogoshi, Tomoki'

_publ_section_title
;
 Holding of planar chirality of pillar[5]arene by kinetic trapping using
 host-guest interactions with achiral guest solvents.
;
_journal_issue 60
_journal_name_full 'Chemical communications (Cambridge, England)'
_journal_page_first 8424
_journal_page_last 8427
_journal_paper_doi 10.1039/d0cc03413d
_journal_volume 56
_journal_year 2020
_chemical_formula_sum 'C86 H132 Cl2 O10'
_chemical_formula_weight 1396.81
_space_group_crystal_system orthorhombic
_space_group_IT_number 19
_space_group_name_Hall 'P 2ac 2ab'
_space_group_name_H-M_alt 'P 21 21 21'
_atom_sites_solution_hydrogens geom
_audit_creation_method SHELXL-2014/7
_audit_update_record
;
2020-05-12 deposited with the CCDC.	2020-06-15 downloaded from the CCDC.
;
_cell_angle_alpha 90
_cell_angle_beta 90
_cell_angle_gamma 90
_cell_formula_units_Z 4
_cell_length_a 15.581(3)
_cell_length_b 22.162(4)
_cell_length_c 23.828(4)
_cell_measurement_reflns_used 5961
_cell_measurement_temperature 93(2)
_cell_measurement_theta_max 27.645
_cell_measurement_theta_min 3.02
_cell_volume 8228(3)
_computing_structure_refinement 'SHELXL-2014/7 (Sheldrick, 2014)'
_diffrn_ambient_temperature 93(2)
_diffrn_measured_fraction_theta_full 0.997
_diffrn_measured_fraction_theta_max 0.997
_diffrn_measurement_device_type 'Rigaku R-AXIS RAPID'
_diffrn_measurement_method \w
_diffrn_radiation_type MoK\a
_diffrn_radiation_wavelength 0.71075
_diffrn_reflns_av_R_equivalents 0.2448
_diffrn_reflns_av_unetI/netI 0.2682
_diffrn_reflns_Laue_measured_fraction_full 0.997
_diffrn_reflns_Laue_measured_fraction_max 0.997
_diffrn_reflns_limit_h_max 19
_diffrn_reflns_limit_h_min -20
_diffrn_reflns_limit_k_max 28
_diffrn_reflns_limit_k_min -28
_diffrn_reflns_limit_l_max 30
_diffrn_reflns_limit_l_min -30
_diffrn_reflns_number 70414
_diffrn_reflns_point_group_measured_fraction_full 0.998
_diffrn_reflns_point_group_measured_fraction_max 0.996
_diffrn_reflns_theta_full 25.242
_diffrn_reflns_theta_max 27.485
_diffrn_reflns_theta_min 3.022
_exptl_absorpt_coefficient_mu 0.134
_exptl_absorpt_correction_type multi-scan
_exptl_absorpt_process_details
;
    Higashi, T. (1995). Program for Absorption Correction.
    Rigaku Corporation, Tokyo, Japan.
;
_exptl_crystal_colour colorless
_exptl_crystal_density_diffrn 1.128
_exptl_crystal_description block
_exptl_crystal_F_000 3048
_exptl_crystal_size_max 0.300
_exptl_crystal_size_mid 0.200
_exptl_crystal_size_min 0.100
_exptl_transmission_factor_max 1.0000
_exptl_transmission_factor_min 0.2165
_refine_diff_density_max 0.557
_refine_diff_density_min -0.595
_refine_diff_density_rms 0.057
_refine_ls_abs_structure_details
;
 Flack x determined using 1309 quotients [(I+)-(I-)]/[(I+)+(I-)]
 (Parsons, Flack and Wagner, Acta Cryst. B69 (2013) 249-259).
;
_refine_ls_abs_structure_Flack 0.02(8)
_refine_ls_extinction_method none
_refine_ls_goodness_of_fit_ref 1.150
_refine_ls_hydrogen_treatment constr
_refine_ls_matrix_type full
_refine_ls_number_parameters 893
_refine_ls_number_reflns 18779
_refine_ls_number_restraints 946
_refine_ls_restrained_S_all 1.340
_refine_ls_R_factor_all 0.3772
_refine_ls_R_factor_gt 0.1583
_refine_ls_shift/su_max 0.000
_refine_ls_shift/su_mean 0.000
_refine_ls_structure_factor_coef Fsqd
_refine_ls_weighting_details 'w=1/[\s^2^(Fo^2^)+(0.1000P)^2^] where P=(Fo^2^+2Fc^2^)/3'
_refine_ls_weighting_scheme calc
_refine_ls_wR_factor_gt 0.2655
_refine_ls_wR_factor_ref 0.3425
_reflns_Friedel_coverage 0.840
_reflns_Friedel_fraction_full 0.998
_reflns_Friedel_fraction_max 0.995
_reflns_number_gt 5366
_reflns_number_total 18779
_reflns_threshold_expression 'I > 2\s(I)'
_cod_data_source_file d0cc03413d2.cif
_cod_data_source_block 3
_cod_depositor_comments 'Adding full bibliography for 7126704--7126705.cif.'
_cod_database_code 7126705
_shelx_shelxl_version_number 2014/7
_shelx_space_group_comment
;
The symmetry employed for this shelxl refinement is uniquely defined
by the following loop, which should always be used as a source of
symmetry information in preference to the above space-group names.
They are only intended as comments.
;
_shelx_estimated_absorpt_t_min 0.961
_shelx_estimated_absorpt_t_max 0.987

loop_
_space_group_symop_operation_xyz
'x, y, z'
'-x+1/2, -y, z+1/2'
'x+1/2, -y+1/2, -z'
'-x, y+1/2, -z+1/2'

loop_
_atom_site_label
_atom_site_type_symbol
_atom_site_fract_x
_atom_site_fract_y
_atom_site_fract_z
_atom_site_U_iso_or_equiv
_atom_site_adp_type
_atom_site_occupancy
_atom_site_site_symmetry_order
_atom_site_calc_flag
_atom_site_refinement_flags_posn
_atom_site_refinement_flags_adp
_atom_site_refinement_flags_occupancy
_atom_site_disorder_assembly
_atom_site_disorder_group
Cl01 Cl 0.2600(3) 0.95078(19) 0.14009(19) 0.1201(16) Uani 1 1 d D . . . .
Cl02 Cl 0.5123(4) 0.9817(2) 0.12898(19) 0.147(2) Uani 1 1 d D . . . .
O1 O 0.2264(7) 1.1012(4) -0.0130(3) 0.070(3) Uani 1 1 d . . . . .
O2 O 0.2612(7) 0.7700(4) 0.1587(3) 0.078(3) Uani 1 1 d D U . . .
O3 O 0.5416(7) 0.9936(4) -0.0307(4) 0.074(3) Uani 1 1 d D U . . .
O4 O 0.5642(7) 0.7981(4) 0.0654(5) 0.096(3) Uani 1 1 d D U . . .
O5 O 0.2563(7) 0.8755(4) -0.0196(4) 0.083(3) Uani 1 1 d D U . . .
O6 O 0.2308(9) 0.9291(4) 0.3273(4) 0.092(3) Uani 1 1 d . . . . .
C009 C 0.3321(9) 0.8550(6) 0.0022(5) 0.064(3) Uani 1 1 d D U . . .
C010 C 0.3702(10) 1.1039(6) 0.0014(5) 0.070(4) Uani 1 1 d D U . . .
C011 C 0.3300(10) 0.7876(5) 0.1895(5) 0.064(3) Uani 1 1 d D U . . .
C012 C 0.4898(11) 0.8170(6) 0.0439(6) 0.076(4) Uani 1 1 d D U . . .
C013 C 0.4853(9) 0.8596(5) 0.0019(6) 0.074(4) Uani 1 1 d D U . . .
H96 H 0.5369 0.8763 -0.0126 0.088 Uiso 1 1 calc R U . . .
O7 O 0.5136(8) 1.0610(4) 0.2711(4) 0.096(3) Uani 1 1 d D U . . .
C015 C 0.4173(10) 0.7918(5) 0.0646(5) 0.065(4) Uani 1 1 d D U . . .
C016 C 0.3801(10) 0.9350(6) 0.3137(5) 0.069(3) Uani 1 1 d D U . . .
C017 C 0.4077(10) 0.8785(6) -0.0197(5) 0.067(4) Uani 1 1 d D U . . .
C018 C 0.3027(10) 1.0713(6) -0.0188(5) 0.066(3) Uani 1 1 d D U . . .
C019 C 0.3368(9) 0.8105(5) 0.0440(4) 0.062(3) Uani 1 1 d D U . . .
H97 H 0.2857 0.7930 0.0584 0.075 Uiso 1 1 calc R U . . .
C020 C 0.1142(9) 0.7501(6) 0.1421(6) 0.087(4) Uani 1 1 d D U . . .
H116 H 0.1194 0.7710 0.1050 0.104 Uiso 1 1 calc R U . . .
C021 C 0.3945(9) 0.9887(5) -0.0431(4) 0.060(3) Uani 1 1 d D U . . .
C022 C 0.4034(10) 0.9271(5) -0.0663(5) 0.076(4) Uani 1 1 d . . . . .
H1 H 0.4562 0.9250 -0.0894 0.091 Uiso 1 1 calc R U . . .
H2 H 0.3539 0.9185 -0.0912 0.091 Uiso 1 1 calc R U . . .
C023 C 0.6171(8) 1.0286(6) -0.0168(6) 0.081(4) Uani 1 1 d D U . . .
H11 H 0.6159 1.0399 0.0234 0.098 Uiso 1 1 calc R U . . .
H12 H 0.6186 1.0660 -0.0394 0.098 Uiso 1 1 calc R U . . .
O8 O 0.2168(9) 1.1091(4) 0.2033(4) 0.093(3) Uani 1 1 d . . . . .
C025 C 0.1504(8) 1.0688(6) -0.0294(6) 0.066(4) Uani 1 1 d . . . . .
H13 H 0.1443 1.0327 -0.0053 0.079 Uiso 1 1 calc R U . . .
H14 H 0.1573 1.0547 -0.0686 0.079 Uiso 1 1 calc R U . . .
C026 C 0.1036(9) 0.8870(7) -0.0219(6) 0.095(4) Uani 1 1 d D U . . .
H117 H 0.1084 0.9309 -0.0129 0.114 Uiso 1 1 calc R U . . .
C027 C 0.4531(10) 1.0788(6) -0.0021(5) 0.075(4) Uani 1 1 d D U . . .
H98 H 0.5007 1.1008 0.0121 0.090 Uiso 1 1 calc R U . . .
C028 C 0.4755(10) 0.8175(6) 0.2510(6) 0.078(4) Uani 1 1 d D U . . .
C029 C 0.3944(10) 0.8318(6) 0.2704(5) 0.073(4) Uani 1 1 d D U . . .
C030 C 0.4466(10) 1.0278(7) 0.2858(5) 0.075(4) Uani 1 1 d D U . . .
C031 C 0.3142(9) 1.0137(5) -0.0405(5) 0.065(3) Uani 1 1 d D U . . .
H99 H 0.2661 0.9916 -0.0537 0.078 Uiso 1 1 calc R U . . .
O9 O 0.5068(8) 1.1864(5) 0.0945(4) 0.104(4) Uani 1 1 d . . . . .
C033 C 0.3188(9) 0.8171(5) 0.2410(4) 0.068(3) Uani 1 1 d D U . . .
H100 H 0.2635 0.8267 0.2552 0.082 Uiso 1 1 calc R U . . .
C034 C 0.4108(9) 0.7754(6) 0.1684(5) 0.063(3) Uani 1 1 d D U . . .
C035 C 0.3645(11) 1.1349(6) 0.2077(6) 0.086(5) Uani 1 1 d D U . . .
C036 C 0.4668(10) 1.0219(6) -0.0262(5) 0.068(3) Uani 1 1 d D U . . .
C037 C 0.3663(10) 1.0541(7) 0.2845(5) 0.080(4) Uani 1 1 d D U . . .
C038 C 0.6955(9) 0.9905(6) -0.0290(6) 0.088(4) Uani 1 1 d D U . . .
H80 H 0.6920 0.9520 -0.0073 0.106 Uiso 1 1 calc R U . . .
C039 C 0.0712(9) 1.1055(7) -0.0253(6) 0.074(4) Uani 1 1 d . . . . .
H118 H 0.0778 1.1401 -0.0519 0.089 Uiso 1 1 calc R U . . .
C040 C 0.1804(9) 0.8552(7) 0.0061(5) 0.088(4) Uani 1 1 d D U . . .
H15 H 0.1816 0.8647 0.0467 0.106 Uiso 1 1 calc R U . . .
H16 H 0.1750 0.8110 0.0017 0.106 Uiso 1 1 calc R U . . .
C041 C 0.4391(11) 1.1673(6) 0.1231(6) 0.075(4) Uani 1 1 d D U . . .
C042 C 0.3654(9) 1.1660(5) 0.0289(5) 0.071(4) Uani 1 1 d . . . . .
H3 H 0.4151 1.1907 0.0172 0.085 Uiso 1 1 calc R U . . .
H4 H 0.3123 1.1869 0.0169 0.085 Uiso 1 1 calc R U . . .
C043 C 0.2978(11) 0.9629(7) 0.3113(6) 0.080(4) Uani 1 1 d D U . . .
C044 C 0.1373(10) 1.0989(7) 0.1726(7) 0.086(5) Uani 1 1 d . . . . .
H17 H 0.1158 1.1373 0.1568 0.103 Uiso 1 1 calc R U . . .
H18 H 0.1471 1.0703 0.1414 0.103 Uiso 1 1 calc R U . . .
C045 C 0.4197(8) 0.7460(6) 0.1110(5) 0.071(4) Uani 1 1 d . . . . .
H5 H 0.4746 0.7236 0.1093 0.085 Uiso 1 1 calc R U . . .
H6 H 0.3724 0.7167 0.1056 0.085 Uiso 1 1 calc R U . . .
O10 O 0.5421(8) 0.8343(5) 0.2832(4) 0.115(4) Uani 1 1 d D U . . .
C047 C 0.3878(9) 0.8686(6) 0.3265(5) 0.075(4) Uani 1 1 d . . . . .
H7 H 0.3370 0.8551 0.3481 0.090 Uiso 1 1 calc R U . . .
H8 H 0.4395 0.8613 0.3497 0.090 Uiso 1 1 calc R U . . .
C048 C 0.1804(10) 0.7779(6) 0.1820(6) 0.085(4) Uani 1 1 d D U . . .
H19 H 0.1685 0.8214 0.1872 0.102 Uiso 1 1 calc R U . . .
H20 H 0.1775 0.7579 0.2191 0.102 Uiso 1 1 calc R U . . .
C049 C 0.3655(10) 1.1586(5) 0.0918(5) 0.075(4) Uani 1 1 d D U . . .
C050 C 0.4524(9) 0.9674(6) 0.3006(5) 0.077(4) Uani 1 1 d D U . . .
H101 H 0.5070 0.9483 0.3018 0.093 Uiso 1 1 calc R U . . .
C051 C 0.4826(9) 0.7888(6) 0.1985(5) 0.072(4) Uani 1 1 d D U . . .
H102 H 0.5375 0.7788 0.1840 0.086 Uiso 1 1 calc R U . . .
C052 C 0.2928(9) 1.1385(5) 0.1184(5) 0.072(4) Uani 1 1 d D U . . .
H103 H 0.2424 1.1327 0.0966 0.087 Uiso 1 1 calc R U . . .
C053 C 0.1483(12) 0.9512(8) 0.3164(6) 0.091(5) Uani 1 1 d . . . . .
H21 H 0.1397 0.9548 0.2754 0.109 Uiso 1 1 calc R U . . .
H22 H 0.1422 0.9919 0.3331 0.109 Uiso 1 1 calc R U . . .
C054 C 0.2892(12) 1.1262(6) 0.1757(6) 0.081(4) Uani 1 1 d D U . . .
C055 C 0.0820(10) 0.9106(7) 0.3403(5) 0.082(5) Uani 1 1 d . . . . .
H119 H 0.0925 0.9080 0.3816 0.098 Uiso 1 1 calc R U . . .
C056 C 0.6241(10) 0.8107(8) 0.2708(6) 0.105(5) Uani 1 1 d D U . . .
H23 H 0.6401 0.8196 0.2315 0.126 Uiso 1 1 calc R U . . .
H24 H 0.6251 0.7664 0.2765 0.126 Uiso 1 1 calc R U . . .
C057 C 0.2957(10) 1.0229(7) 0.2980(5) 0.077(4) Uani 1 1 d D U . . .
H104 H 0.2421 1.0432 0.2984 0.092 Uiso 1 1 calc R U . . .
C058 C 0.1065(9) 0.8812(9) -0.0837(5) 0.125(7) Uani 1 1 d D U . . .
H71 H 0.1549 0.9047 -0.0983 0.187 Uiso 1 1 calc R U . . .
H72 H 0.0529 0.8965 -0.0998 0.187 Uiso 1 1 calc R U . . .
H73 H 0.1137 0.8387 -0.0939 0.187 Uiso 1 1 calc R U . . .
C059 C 0.3858(9) 0.9461(9) 0.1497(8) 0.034(5) Uiso 0.5 1 d D . P A 3
H121 H 0.3949 0.9030 0.1404 0.041 Uiso 0.5 1 calc R U P A 3
H122 H 0.3892 0.9474 0.1912 0.041 Uiso 0.5 1 calc R U P A 3
C060 C 0.7680(10) 1.0259(7) -0.0089(7) 0.114(5) Uani 1 1 d D U . . .
H84 H 0.7609 1.0679 -0.0223 0.137 Uiso 1 1 calc R U . . .
H85 H 0.8209 1.0097 -0.0263 0.137 Uiso 1 1 calc R U . . .
C061 C 0.0182(9) 0.8646(9) 0.0038(6) 0.116(5) Uani 1 1 d D U . . .
H106 H 0.0187 0.8722 0.0447 0.139 Uiso 1 1 calc R U . . .
H107 H 0.0135 0.8204 -0.0019 0.139 Uiso 1 1 calc R U . . .
C062 C 0.0898(11) 0.8460(7) 0.3162(7) 0.102(5) Uani 1 1 d . . . . .
H108 H 0.0737 0.8466 0.2760 0.122 Uiso 1 1 calc R U . . .
H109 H 0.1504 0.8327 0.3187 0.122 Uiso 1 1 calc R U . . .
C063 C 0.3603(11) 1.1229(6) 0.2687(6) 0.094(5) Uani 1 1 d . . . . .
H9 H 0.3056 1.1393 0.2834 0.112 Uiso 1 1 calc R U . . .
H10 H 0.4077 1.1447 0.2874 0.112 Uiso 1 1 calc R U . . .
C064 C 0.7106(19) 0.7575(11) 0.1316(13) 0.090(11) Uiso 0.5 1 d D U P B 2
H128 H 0.7552 0.7545 0.1605 0.135 Uiso 0.5 1 calc R U P B 2
H129 H 0.6556 0.7441 0.1473 0.135 Uiso 0.5 1 calc R U P B 2
H130 H 0.7260 0.7319 0.0996 0.135 Uiso 0.5 1 calc R U P B 2
C065 C -0.0117(10) 0.9362(7) 0.3316(6) 0.101(5) Uani 1 1 d . . . . .
H146 H -0.0535 0.9082 0.3479 0.152 Uiso 1 1 calc R U . . .
H147 H -0.0167 0.9755 0.3502 0.152 Uiso 1 1 calc R U . . .
H148 H -0.0231 0.9409 0.2914 0.152 Uiso 1 1 calc R U . . .
C066 C 0.0239(9) 0.7608(6) 0.1642(7) 0.103(5) Uani 1 1 d D U . . .
H110 H 0.0129 0.8047 0.1666 0.123 Uiso 1 1 calc R U . . .
H111 H 0.0187 0.7437 0.2024 0.123 Uiso 1 1 calc R U . . .
C067 C 0.0605(10) 1.1316(7) 0.0317(5) 0.089(5) Uani 1 1 d . . . . .
H112 H 0.1130 1.1541 0.0421 0.107 Uiso 1 1 calc R U . . .
H113 H 0.0528 1.0986 0.0592 0.107 Uiso 1 1 calc R U . . .
C068 C 0.7424(11) 1.2223(8) 0.1186(8) 0.135(7) Uani 1 1 d . . . . .
H44 H 0.7777 1.1885 0.1056 0.203 Uiso 1 1 calc R U . . .
H45 H 0.7345 1.2194 0.1593 0.203 Uiso 1 1 calc R U . . .
H46 H 0.7711 1.2605 0.1095 0.203 Uiso 1 1 calc R U . . .
C069 C 0.6597(12) 1.0768(7) 0.2485(8) 0.120(5) Uani 1 1 d D U . . .
H81 H 0.6414 1.0856 0.2091 0.144 Uiso 1 1 calc R U . . .
C070 C 0.6461(13) 0.8209(14) 0.0392(14) 0.090(10) Uiso 0.5 1 d D U P C 1
H92 H 0.6407 0.8167 -0.0020 0.108 Uiso 0.5 1 calc R U P C 1
H93 H 0.6507 0.8646 0.0474 0.108 Uiso 0.5 1 calc R U P C 1
C071 C 0.4376(11) 1.1559(6) 0.1796(6) 0.093(5) Uani 1 1 d D U . . .
H105 H 0.4885 1.1625 0.2007 0.112 Uiso 1 1 calc R U . . .
C072 C 0.0756(13) 1.0744(9) 0.2115(8) 0.119(7) Uani 1 1 d . . . . .
H120 H 0.1003 1.0377 0.2300 0.143 Uiso 1 1 calc R U . . .
C073 C -0.0052(11) 1.0689(8) -0.0451(6) 0.113(6) Uani 1 1 d . . . . .
H35 H 0.0114 1.0447 -0.0777 0.170 Uiso 1 1 calc R U . . .
H36 H -0.0520 1.0963 -0.0556 0.170 Uiso 1 1 calc R U . . .
H37 H -0.0244 1.0422 -0.0148 0.170 Uiso 1 1 calc R U . . .
C074 C 0.5797(14) 1.1941(8) 0.1249(7) 0.116(6) Uani 1 1 d . . . . .
H25 H 0.5981 1.1548 0.1406 0.139 Uiso 1 1 calc R U . . .
H26 H 0.5681 1.2218 0.1567 0.139 Uiso 1 1 calc R U . . .
C075 C 0.3877(10) 0.9840(10) 0.1221(9) 0.053(6) Uiso 0.5 1 d D . P A 4
H123 H 0.3838 0.9844 0.0807 0.063 Uiso 0.5 1 calc R U P A 4
H124 H 0.3787 1.0267 0.1328 0.063 Uiso 0.5 1 calc R U P A 4
C076 C 0.6553(15) 1.1892(10) 0.0342(11) 0.153(8) Uani 1 1 d . . . . .
H86 H 0.6837 1.1498 0.0406 0.184 Uiso 1 1 calc R U . . .
H87 H 0.5954 1.1803 0.0232 0.184 Uiso 1 1 calc R U . . .
C077 C 0.5981(10) 1.0333(7) 0.2725(6) 0.095(5) Uani 1 1 d D U . . .
H27 H 0.5981 0.9956 0.2503 0.114 Uiso 1 1 calc R U . . .
H28 H 0.6141 1.0234 0.3116 0.114 Uiso 1 1 calc R U . . .
C078 C 0.1350(10) 0.6831(5) 0.1330(6) 0.107(5) Uani 1 1 d D U . . .
H68 H 0.1608 0.6664 0.1672 0.161 Uiso 1 1 calc R U . . .
H69 H 0.1755 0.6789 0.1018 0.161 Uiso 1 1 calc R U . . .
H70 H 0.0821 0.6611 0.1243 0.161 Uiso 1 1 calc R U . . .
C079 C 0.6867(11) 0.8426(8) 0.3123(7) 0.129(6) Uani 1 1 d D U . . .
H82 H 0.6768 0.8869 0.3076 0.155 Uiso 1 1 calc R U . . .
C080 C 0.6519(13) 1.2202(8) 0.0886(9) 0.122(6) Uani 1 1 d . . . . .
H83 H 0.6357 1.2630 0.0805 0.146 Uiso 1 1 calc R U . . .
C081 C -0.0620(12) 0.8959(9) -0.0225(11) 0.172(10) Uani 1 1 d D U . . .
H38 H -0.0683 0.9365 -0.0067 0.259 Uiso 1 1 calc R U . . .
H39 H -0.1135 0.8721 -0.0142 0.259 Uiso 1 1 calc R U . . .
H40 H -0.0546 0.8988 -0.0633 0.259 Uiso 1 1 calc R U . . .
C082 C 0.6991(9) 0.9761(7) -0.0928(6) 0.107(5) Uani 1 1 d D U . . .
H47 H 0.7019 1.0139 -0.1141 0.161 Uiso 1 1 calc R U . . .
H48 H 0.6475 0.9536 -0.1036 0.161 Uiso 1 1 calc R U . . .
H49 H 0.7501 0.9517 -0.1008 0.161 Uiso 1 1 calc R U . . .
C083 C 0.0107(14) 0.9997(11) 0.1439(11) 0.180(11) Uani 1 1 d . . . . .
H41 H 0.0568 1.0075 0.1169 0.270 Uiso 1 1 calc R U . . .
H42 H -0.0412 0.9873 0.1237 0.270 Uiso 1 1 calc R U . . .
H43 H 0.0284 0.9675 0.1695 0.270 Uiso 1 1 calc R U . . .
C084 C 0.8040(12) 0.7683(8) 0.2904(11) 0.172(10) Uani 1 1 d D U . . .
H50 H 0.8641 0.7655 0.2784 0.258 Uiso 1 1 calc R U . . .
H51 H 0.7671 0.7495 0.2620 0.258 Uiso 1 1 calc R U . . .
H52 H 0.7968 0.7475 0.3263 0.258 Uiso 1 1 calc R U . . .
C085 C -0.0431(13) 0.7315(9) 0.1256(9) 0.163(8) Uani 1 1 d D U . . .
H125 H -0.0366 0.7474 0.0875 0.245 Uiso 1 1 calc R U . . .
H126 H -0.1008 0.7407 0.1395 0.245 Uiso 1 1 calc R U . . .
H127 H -0.0346 0.6877 0.1252 0.245 Uiso 1 1 calc R U . . .
C086 C -0.0176(12) 1.1745(7) 0.0345(6) 0.123(7) Uani 1 1 d . . . . .
H74 H -0.0053 1.2111 0.0129 0.185 Uiso 1 1 calc R U . . .
H75 H -0.0289 1.1853 0.0737 0.185 Uiso 1 1 calc R U . . .
H76 H -0.0680 1.1542 0.0187 0.185 Uiso 1 1 calc R U . . .
C087 C 0.7804(13) 0.8316(10) 0.2968(10) 0.187(8) Uani 1 1 d D U . . .
H88 H 0.7927 0.8528 0.2611 0.224 Uiso 1 1 calc R U . . .
H89 H 0.8172 0.8497 0.3261 0.224 Uiso 1 1 calc R U . . .
C088 C 0.6602(12) 1.1366(7) 0.2807(9) 0.171(9) Uani 1 1 d D U . . .
H53 H 0.6066 1.1583 0.2735 0.256 Uiso 1 1 calc R U . . .
H54 H 0.7090 1.1611 0.2683 0.256 Uiso 1 1 calc R U . . .
H55 H 0.6655 1.1285 0.3210 0.256 Uiso 1 1 calc R U . . .
C089 C 0.7275(14) 0.7916(11) 0.0567(10) 0.068(7) Uiso 0.5 1 d D U P C 1
H144 H 0.7239 0.7500 0.0406 0.082 Uiso 0.5 1 calc R U P C 1
C090 C 0.7813(13) 1.0277(8) 0.0548(8) 0.157(8) Uani 1 1 d D U . . .
H56 H 0.7502 1.0621 0.0706 0.236 Uiso 1 1 calc R U . . .
H57 H 0.8426 1.0317 0.0631 0.236 Uiso 1 1 calc R U . . .
H58 H 0.7596 0.9902 0.0714 0.236 Uiso 1 1 calc R U . . .
C091 C 0.0334(13) 0.8006(7) 0.3467(8) 0.130(7) Uani 1 1 d . . . . .
H29 H 0.0564 0.7935 0.3844 0.195 Uiso 1 1 calc R U . . .
H30 H 0.0326 0.7625 0.3257 0.195 Uiso 1 1 calc R U . . .
H31 H -0.0251 0.8165 0.3496 0.195 Uiso 1 1 calc R U . . .
C092 C 0.7507(12) 1.0493(8) 0.2461(10) 0.159(7) Uani 1 1 d D U . . .
H90 H 0.7900 1.0802 0.2307 0.191 Uiso 1 1 calc R U . . .
H91 H 0.7693 1.0409 0.2851 0.191 Uiso 1 1 calc R U . . .
C093 C 0.6601(14) 0.8278(13) 0.3709(7) 0.224(11) Uani 1 1 d D U . . .
H59 H 0.6408 0.7857 0.3726 0.336 Uiso 1 1 calc R U . . .
H60 H 0.6132 0.8545 0.3823 0.336 Uiso 1 1 calc R U . . .
H61 H 0.7090 0.8334 0.3963 0.336 Uiso 1 1 calc R U . . .
C094 C 0.7028(16) 0.8237(11) 0.1120(12) 0.085(9) Uiso 0.5 1 d D U P B 2
H145 H 0.6858 0.8480 0.1455 0.102 Uiso 0.5 1 calc R U P B 2
C095 C 0.7614(14) 0.9939(8) 0.2131(10) 0.166(9) Uani 1 1 d D U . . .
H62 H 0.7181 0.9643 0.2246 0.249 Uiso 1 1 calc R U . . .
H63 H 0.8188 0.9773 0.2197 0.249 Uiso 1 1 calc R U . . .
H64 H 0.7545 1.0031 0.1732 0.249 Uiso 1 1 calc R U . . .
C096 C 0.691(3) 1.2127(12) -0.0077(17) 0.40(4) Uani 1 1 d . . . . .
H149 H 0.6867 1.1853 -0.0398 0.593 Uiso 1 1 calc R U . . .
H150 H 0.6626 1.2509 -0.0167 0.593 Uiso 1 1 calc R U . . .
H151 H 0.7516 1.2202 0.0008 0.593 Uiso 1 1 calc R U . . .
C97 C 0.787(2) 0.8488(19) 0.091(2) 0.204(19) Uiso 0.5 1 d D U P B 2
H140 H 0.7783 0.8853 0.0683 0.245 Uiso 0.5 1 calc R U P B 2
H141 H 0.8189 0.8184 0.0690 0.245 Uiso 0.5 1 calc R U P B 2
C100 C 0.837(3) 0.864(2) 0.146(2) 0.192(19) Uiso 0.5 1 d D U P B 2
H131 H 0.8929 0.8809 0.1360 0.288 Uiso 0.5 1 calc R U P B 2
H132 H 0.8040 0.8939 0.1674 0.288 Uiso 0.5 1 calc R U P B 2
H133 H 0.8442 0.8274 0.1680 0.288 Uiso 0.5 1 calc R U P B 2
C101 C 0.6381(17) 0.8346(13) 0.0687(14) 0.109(12) Uiso 0.5 1 d D U P B 2
H94 H 0.6184 0.8768 0.0731 0.131 Uiso 0.5 1 calc R U P B 2
H95 H 0.6675 0.8320 0.0320 0.131 Uiso 0.5 1 calc R U P B 2
C105 C 0.0526(19) 1.1214(11) 0.2566(8) 0.225(15) Uani 1 1 d . . . . .
H77 H 0.0291 1.1575 0.2385 0.337 Uiso 1 1 calc R U . . .
H78 H 0.1042 1.1322 0.2778 0.337 Uiso 1 1 calc R U . . .
H79 H 0.0097 1.1044 0.2822 0.337 Uiso 1 1 calc R U . . .
C106 C -0.0074(15) 1.0559(11) 0.1767(10) 0.148(9) Uani 1 1 d . . . . .
H114 H -0.0561 1.0489 0.2025 0.178 Uiso 1 1 calc R U . . .
H115 H -0.0233 1.0890 0.1508 0.178 Uiso 1 1 calc R U . . .
C107 C 0.8108(15) 0.8177(16) 0.0319(14) 0.136(13) Uiso 0.5 1 d D U P C 1
H134 H 0.8600 0.7949 0.0464 0.204 Uiso 0.5 1 calc R U P C 1
H135 H 0.8092 0.8145 -0.0091 0.204 Uiso 0.5 1 calc R U P C 1
H136 H 0.8163 0.8601 0.0428 0.204 Uiso 0.5 1 calc R U P C 1
C108 C 0.734(2) 0.782(2) 0.1197(12) 0.129(14) Uiso 0.5 1 d D U P C 1
H142 H 0.6775 0.7680 0.1342 0.155 Uiso 0.5 1 calc R U P C 1
H143 H 0.7485 0.8201 0.1384 0.155 Uiso 0.5 1 calc R U P C 1
C109 C 0.803(3) 0.733(2) 0.133(3) 0.24(2) Uiso 0.5 1 d D U P C 1
H137 H 0.8066 0.7276 0.1740 0.353 Uiso 0.5 1 calc R U P C 1
H138 H 0.7884 0.6952 0.1152 0.353 Uiso 0.5 1 calc R U P C 1
H139 H 0.8592 0.7473 0.1194 0.353 Uiso 0.5 1 calc R U P C 1

loop_
_atom_site_aniso_label
_atom_site_aniso_U_11
_atom_site_aniso_U_22
_atom_site_aniso_U_33
_atom_site_aniso_U_23
_atom_site_aniso_U_13
_atom_site_aniso_U_12
Cl01 0.171(4) 0.093(3) 0.096(3) -0.013(2) -0.010(3) 0.007(3)
Cl02 0.211(6) 0.151(4) 0.080(3) -0.016(3) -0.008(3) -0.041(4)
O1 0.098(7) 0.071(6) 0.041(5) -0.008(4) 0.016(5) -0.013(6)
O2 0.126(8) 0.060(6) 0.046(5) -0.003(4) 0.001(6) -0.001(6)
O3 0.086(6) 0.055(6) 0.082(7) 0.007(5) -0.003(5) -0.007(5)
O4 0.076(7) 0.075(7) 0.136(9) 0.009(6) -0.012(7) -0.007(6)
O5 0.099(7) 0.087(7) 0.061(6) 0.025(5) -0.018(6) -0.008(6)
O6 0.139(10) 0.073(7) 0.065(6) 0.010(5) -0.008(7) 0.024(7)
C009 0.085(9) 0.067(9) 0.038(7) -0.010(6) -0.012(7) -0.009(8)
C010 0.117(11) 0.055(8) 0.039(7) 0.013(6) -0.017(8) -0.013(7)
C011 0.087(9) 0.056(8) 0.048(7) -0.002(6) -0.007(7) 0.006(8)
C012 0.107(10) 0.047(8) 0.073(9) -0.012(6) 0.011(9) 0.004(8)
C013 0.102(9) 0.042(8) 0.076(9) -0.015(6) 0.028(8) -0.004(8)
O7 0.130(8) 0.087(8) 0.070(7) -0.022(5) -0.035(7) -0.011(7)
C015 0.114(11) 0.046(8) 0.034(7) -0.009(6) -0.004(7) -0.005(7)
C016 0.099(8) 0.082(7) 0.026(6) -0.007(6) -0.018(6) -0.006(6)
C017 0.104(10) 0.055(8) 0.042(7) -0.014(6) 0.015(7) -0.003(8)
C018 0.103(10) 0.069(8) 0.025(7) -0.008(6) -0.003(7) -0.013(8)
C019 0.099(9) 0.056(8) 0.032(7) -0.013(5) 0.000(7) -0.009(7)
C020 0.125(9) 0.062(8) 0.074(9) 0.005(7) -0.005(8) 0.003(9)
C021 0.099(10) 0.048(8) 0.033(6) 0.001(6) 0.006(7) -0.003(6)
C022 0.122(13) 0.055(9) 0.049(8) 0.002(7) -0.016(8) -0.023(8)
C023 0.107(9) 0.054(9) 0.082(9) 0.000(7) -0.036(8) -0.008(7)
O8 0.168(11) 0.066(7) 0.046(6) 0.002(5) 0.003(7) 0.020(7)
C025 0.066(10) 0.073(9) 0.059(9) 0.005(7) 0.002(7) -0.006(9)
C026 0.107(9) 0.077(10) 0.101(10) 0.011(9) 0.002(9) -0.003(9)
C027 0.117(10) 0.065(8) 0.043(7) 0.001(6) -0.017(8) -0.020(8)
C028 0.105(10) 0.078(10) 0.052(8) 0.008(7) -0.025(8) 0.029(9)
C029 0.110(10) 0.070(9) 0.037(7) 0.006(6) -0.007(7) 0.011(9)
C030 0.095(7) 0.082(7) 0.046(7) -0.009(6) -0.001(7) -0.008(7)
C031 0.099(9) 0.064(8) 0.032(7) -0.004(6) 0.020(7) -0.010(7)
O9 0.121(9) 0.113(8) 0.079(7) 0.007(6) -0.035(8) -0.060(8)
C033 0.112(9) 0.060(8) 0.033(7) 0.013(6) -0.009(6) 0.001(8)
C034 0.084(9) 0.063(8) 0.044(7) 0.014(6) -0.014(6) 0.022(8)
C035 0.188(16) 0.034(8) 0.037(8) -0.012(6) -0.011(7) 0.019(9)
C036 0.112(10) 0.059(8) 0.032(7) -0.001(6) -0.013(8) -0.004(8)
C037 0.107(8) 0.088(8) 0.047(7) -0.027(6) -0.008(7) 0.003(6)
C038 0.081(8) 0.063(9) 0.120(10) 0.021(9) -0.006(9) -0.019(7)
C039 0.078(11) 0.087(10) 0.057(9) 0.014(8) -0.003(8) 0.018(10)
C040 0.097(9) 0.110(12) 0.058(9) 0.003(8) -0.005(8) -0.006(9)
C041 0.107(11) 0.058(9) 0.059(8) -0.007(7) -0.008(8) -0.004(8)
C042 0.098(11) 0.056(9) 0.060(9) 0.012(7) -0.006(8) 0.013(7)
C043 0.106(8) 0.088(8) 0.046(7) -0.003(7) -0.008(7) 0.010(7)
C044 0.106(13) 0.080(11) 0.073(11) 0.023(9) -0.005(11) 0.024(10)
C045 0.063(9) 0.072(10) 0.078(10) -0.018(8) -0.016(7) 0.005(7)
O10 0.123(9) 0.142(10) 0.080(7) -0.028(7) -0.054(7) 0.048(8)
C047 0.113(12) 0.082(10) 0.029(7) -0.003(7) 0.009(7) 0.003(9)
C048 0.136(11) 0.063(8) 0.055(9) 0.002(7) 0.002(8) -0.006(10)
C049 0.141(13) 0.030(7) 0.052(8) -0.007(6) -0.014(7) -0.012(8)
C050 0.090(7) 0.090(7) 0.052(7) -0.003(6) -0.006(6) 0.005(7)
C051 0.085(9) 0.072(9) 0.059(8) 0.004(7) -0.013(7) 0.035(8)
C052 0.113(10) 0.042(8) 0.061(8) -0.016(6) -0.004(7) 0.016(7)
C053 0.134(16) 0.100(12) 0.038(8) 0.007(8) 0.007(9) 0.016(13)
C054 0.151(12) 0.035(8) 0.056(8) -0.008(7) 0.011(9) 0.017(9)
C055 0.123(14) 0.089(11) 0.034(8) 0.005(7) 0.021(9) 0.019(10)
C056 0.115(11) 0.116(13) 0.084(10) -0.002(9) -0.045(10) 0.021(10)
C057 0.104(8) 0.082(7) 0.044(6) -0.008(6) -0.012(6) 0.006(7)
C058 0.098(12) 0.187(18) 0.089(9) 0.062(12) -0.022(9) -0.032(13)
C060 0.113(10) 0.085(11) 0.144(12) 0.013(10) -0.011(11) -0.027(9)
C061 0.098(9) 0.168(16) 0.082(10) -0.002(11) -0.001(9) -0.019(11)
C062 0.137(16) 0.086(12) 0.083(11) -0.011(10) 0.024(11) 0.017(11)
C063 0.169(16) 0.041(8) 0.071(10) -0.002(7) -0.005(10) 0.013(9)
C065 0.116(13) 0.123(14) 0.065(10) -0.002(9) -0.015(9) 0.044(12)
C066 0.127(11) 0.067(10) 0.115(13) -0.007(9) 0.017(9) -0.027(9)
C067 0.111(12) 0.107(12) 0.049(9) 0.006(8) -0.005(8) 0.021(10)
C068 0.125(16) 0.139(16) 0.141(16) -0.055(13) -0.040(14) -0.035(13)
C069 0.154(12) 0.086(11) 0.121(14) -0.009(9) -0.017(12) -0.018(9)
C071 0.165(13) 0.051(9) 0.063(8) -0.016(7) -0.036(9) -0.008(9)
C072 0.108(16) 0.151(17) 0.099(14) 0.079(13) 0.040(13) 0.044(13)
C073 0.123(14) 0.149(16) 0.068(10) -0.007(10) 0.022(10) -0.043(13)
C074 0.18(2) 0.091(13) 0.078(12) -0.007(10) -0.030(14) -0.008(13)
C076 0.18(2) 0.141(19) 0.135(19) -0.041(17) -0.006(16) -0.037(16)
C077 0.097(10) 0.119(12) 0.070(10) -0.007(9) -0.027(9) -0.018(9)
C078 0.175(15) 0.071(8) 0.076(10) -0.005(8) -0.006(10) -0.011(9)
C079 0.133(11) 0.140(14) 0.113(11) 0.025(11) -0.082(11) -0.002(12)
C080 0.150(19) 0.090(13) 0.124(17) -0.017(12) 0.000(15) -0.040(13)
C081 0.138(12) 0.127(16) 0.25(3) 0.007(17) -0.046(16) -0.019(13)
C082 0.106(12) 0.090(11) 0.126(11) -0.005(10) 0.014(10) -0.012(9)
C083 0.16(2) 0.15(2) 0.23(3) 0.10(2) -0.089(19) 0.006(18)
C084 0.105(14) 0.114(13) 0.30(3) 0.104(16) -0.082(15) -0.007(11)
C085 0.164(14) 0.126(16) 0.20(2) -0.042(15) -0.029(15) -0.009(14)
C086 0.175(18) 0.111(13) 0.084(11) -0.011(10) 0.007(12) 0.080(13)
C087 0.153(12) 0.192(16) 0.21(2) -0.009(19) -0.081(14) 0.025(17)
C088 0.20(2) 0.112(13) 0.20(2) -0.059(13) -0.088(17) -0.028(12)
C090 0.190(19) 0.125(15) 0.157(14) 0.040(14) -0.079(15) -0.062(14)
C091 0.20(2) 0.071(11) 0.119(14) -0.001(10) 0.023(14) -0.002(12)
C092 0.146(13) 0.135(15) 0.20(2) 0.012(14) 0.060(16) -0.047(12)
C093 0.26(2) 0.31(3) 0.097(11) -0.014(18) -0.065(14) -0.01(2)
C095 0.158(18) 0.094(14) 0.25(3) 0.023(13) 0.044(17) -0.009(12)
C096 0.81(10) 0.10(2) 0.28(4) -0.01(2) 0.33(6) -0.01(3)
C105 0.40(4) 0.18(2) 0.091(15) 0.031(15) 0.12(2) 0.14(2)
C106 0.14(2) 0.15(2) 0.15(2) 0.098(17) 0.037(17) 0.033(18)

loop_
_atom_type_symbol
_atom_type_description
_atom_type_scat_dispersion_real
_atom_type_scat_dispersion_imag
_atom_type_scat_source
C C 0.0033 0.0016 'International Tables Vol C Tables 4.2.6.8 and 6.1.1.4'
H H 0.0000 0.0000 'International Tables Vol C Tables 4.2.6.8 and 6.1.1.4'
O O 0.0106 0.0060 'International Tables Vol C Tables 4.2.6.8 and 6.1.1.4'
Cl Cl 0.1484 0.1585 'International Tables Vol C Tables 4.2.6.8 and 6.1.1.4'

loop_
_geom_angle_atom_site_label_1
_geom_angle_atom_site_label_2
_geom_angle_atom_site_label_3
_geom_angle
_geom_angle_site_symmetry_1
_geom_angle_site_symmetry_3
_geom_angle_publ_flag
C018 O1 C025 116.5(10) . . ?
C011 O2 C048 117.7(10) . . ?
C036 O3 C023 116.2(10) . . ?
C012 O4 C101 123.4(14) . . ?
C012 O4 C070 118.0(14) . . ?
C009 O5 C040 117.1(10) . . ?
C043 O6 C053 117.7(12) . . ?
O5 C009 C017 117.7(12) . . ?
O5 C009 C019 123.2(12) . . ?
C017 C009 C019 119.0(13) . . ?
C018 C010 C027 118.4(13) . . ?
C018 C010 C042 126.2(14) . . ?
C027 C010 C042 115.3(12) . . ?
O2 C011 C034 117.9(11) . . ?
O2 C011 C033 120.6(12) . . ?
C034 C011 C033 121.5(13) . . ?
O4 C012 C015 117.0(13) . . ?
O4 C012 C013 122.6(14) . . ?
C015 C012 C013 120.3(15) . . ?
C012 C013 C017 121.6(14) . . ?
C030 O7 C077 118.3(12) . . ?
C012 C015 C019 119.6(13) . . ?
C012 C015 C045 121.8(13) . . ?
C019 C015 C045 118.5(12) . . ?
C050 C016 C043 120.2(14) . . ?
C050 C016 C047 119.4(13) . . ?
C043 C016 C047 120.2(14) . . ?
C013 C017 C009 119.4(13) . . ?
C013 C017 C022 121.1(13) . . ?
C009 C017 C022 119.5(13) . . ?
C010 C018 O1 112.3(12) . . ?
C010 C018 C031 121.3(15) . . ?
O1 C018 C031 126.4(13) . . ?
C009 C019 C015 120.0(12) . . ?
C066 C020 C048 110.2(13) . . ?
C066 C020 C078 113.3(11) . . ?
C048 C020 C078 109.5(11) . . ?
C031 C021 C036 120.5(12) . . ?
C031 C021 C022 118.4(13) . . ?
C036 C021 C022 121.0(13) . . ?
C021 C022 C017 112.1(10) . . ?
O3 C023 C038 108.3(10) . . ?
C054 O8 C044 120.4(11) . . ?
O1 C025 C039 113.1(12) . . ?
C058 C026 C040 111.6(12) . . ?
C058 C026 C061 113.1(12) . . ?
C040 C026 C061 110.6(12) . . ?
C036 C027 C010 121.3(14) . . ?
O10 C028 C029 116.8(13) . . ?
O10 C028 C051 125.0(14) . . ?
C029 C028 C051 118.2(13) . . ?
C028 C029 C033 123.0(12) . . ?
C028 C029 C047 117.6(12) . . ?
C033 C029 C047 119.3(12) . . ?
O7 C030 C037 118.3(14) . . ?
O7 C030 C050 123.5(14) . . ?
C037 C030 C050 118.1(15) . . ?
C021 C031 C018 120.4(13) . . ?
C041 O9 C074 115.6(14) . . ?
C011 C033 C029 116.1(13) . . ?
C051 C034 C011 121.0(13) . . ?
C051 C034 C045 119.5(12) . . ?
C011 C034 C045 119.5(12) . . ?
C071 C035 C054 117.5(14) . . ?
C071 C035 C063 124.4(15) . . ?
C054 C035 C063 118.0(15) . . ?
O3 C036 C027 126.3(13) . . ?
O3 C036 C021 115.7(12) . . ?
C027 C036 C021 117.8(14) . . ?
C057 C037 C030 121.4(15) . . ?
C057 C037 C063 120.6(14) . . ?
C030 C037 C063 117.9(15) . . ?
C060 C038 C023 105.3(13) . . ?
C060 C038 C082 113.9(12) . . ?
C023 C038 C082 109.4(11) . . ?
C025 C039 C067 111.6(12) . . ?
C025 C039 C073 109.9(13) . . ?
C067 C039 C073 113.9(13) . . ?
O5 C040 C026 108.7(11) . . ?
O9 C041 C071 125.2(15) . . ?
O9 C041 C049 115.4(13) . . ?
C071 C041 C049 119.4(15) . . ?
C049 C042 C010 109.2(9) . . ?
O6 C043 C057 126.3(14) . . ?
O6 C043 C016 116.5(14) . . ?
C057 C043 C016 116.9(16) . . ?
C072 C044 O8 107.6(15) . . ?
C015 C045 C034 111.7(10) . . ?
C028 O10 C056 118.5(11) . . ?
C016 C047 C029 109.8(9) . . ?
O2 C048 C020 108.2(11) . . ?
C052 C049 C041 118.9(13) . . ?
C052 C049 C042 119.4(13) . . ?
C041 C049 C042 121.5(14) . . ?
C016 C050 C030 120.6(14) . . ?
C034 C051 C028 120.2(13) . . ?
C049 C052 C054 123.3(14) . . ?
O6 C053 C055 110.8(14) . . ?
O8 C054 C052 124.2(15) . . ?
O8 C054 C035 117.8(14) . . ?
C052 C054 C035 117.9(15) . . ?
C053 C055 C062 111.4(12) . . ?
C053 C055 C065 112.0(13) . . ?
C062 C055 C065 110.9(14) . . ?
O10 C056 C079 105.4(13) . . ?
C037 C057 C043 122.6(16) . . ?
Cl01 C059 Cl02 148.4(11) . . ?
C038 C060 C090 116.4(14) . . ?
C026 C061 C081 112.8(14) . . ?
C091 C062 C055 112.9(12) . . ?
C035 C063 C037 114.0(11) . . ?
C020 C066 C085 110.9(13) . . ?
C039 C067 C086 111.5(12) . . ?
C077 C069 C088 112.0(15) . . ?
C077 C069 C092 110.7(15) . . ?
C088 C069 C092 110.8(14) . . ?
C089 C070 O4 117(2) . . ?
C041 C071 C035 123.0(15) . . ?
C044 C072 C105 110.4(19) . . ?
C044 C072 C106 107.6(16) . . ?
C105 C072 C106 110.4(19) . . ?
O9 C074 C080 111.1(15) . . ?
Cl02 C075 Cl01 152.9(13) . . ?
C096 C076 C080 122(3) . . ?
O7 C077 C069 107.8(14) . . ?
C093 C079 C087 117.2(14) . . ?
C093 C079 C056 108.6(14) . . ?
C087 C079 C056 111.8(16) . . ?
C076 C080 C074 110.5(17) . . ?
C076 C080 C068 112.4(18) . . ?
C074 C080 C068 114.2(17) . . ?
C084 C087 C079 115(2) . . ?
C070 C089 C108 113(3) . . ?
C070 C089 C107 116.7(18) . . ?
C108 C089 C107 112.3(19) . . ?
C095 C092 C069 117.0(19) . . ?
C101 C094 C97 108(3) . . ?
C101 C094 C064 115(2) . . ?
C97 C094 C064 112(2) . . ?
C094 C97 C100 104(3) . . ?
O4 C101 C094 120(2) . . ?
C083 C106 C072 109.4(19) . . ?
C089 C108 C109 111(3) . . ?

loop_
_geom_bond_atom_site_label_1
_geom_bond_atom_site_label_2
_geom_bond_distance
_geom_bond_site_symmetry_2
_geom_bond_publ_flag
Cl01 C059 1.976(14) . ?
Cl01 C075 2.164(16) . ?
Cl02 C075 1.948(16) . ?
Cl02 C059 2.179(15) . ?
O1 C018 1.369(15) . ?
O1 C025 1.438(13) . ?
O2 C011 1.357(14) . ?
O2 C048 1.386(14) . ?
O3 C036 1.327(15) . ?
O3 C023 1.447(12) . ?
O4 C012 1.335(15) . ?
O4 C101 1.41(2) . ?
O4 C070 1.508(19) . ?
O5 C009 1.367(14) . ?
O5 C040 1.407(13) . ?
O6 C043 1.341(16) . ?
O6 C053 1.401(15) . ?
C009 C017 1.390(14) . ?
C009 C019 1.404(14) . ?
C010 C018 1.363(14) . ?
C010 C027 1.409(15) . ?
C010 C042 1.525(17) . ?
C011 C034 1.383(14) . ?
C011 C033 1.400(14) . ?
C012 C015 1.354(15) . ?
C012 C013 1.377(15) . ?
C013 C017 1.378(15) . ?
O7 C030 1.324(15) . ?
O7 C077 1.452(14) . ?
C015 C019 1.409(14) . ?
C015 C045 1.501(17) . ?
C016 C050 1.371(14) . ?
C016 C043 1.425(15) . ?
C016 C047 1.508(17) . ?
C017 C022 1.550(17) . ?
C018 C031 1.389(14) . ?
C020 C066 1.521(15) . ?
C020 C048 1.533(15) . ?
C020 C078 1.536(14) . ?
C021 C031 1.369(14) . ?
C021 C036 1.404(14) . ?
C021 C022 1.481(16) . ?
C023 C038 1.513(15) . ?
O8 C054 1.359(16) . ?
O8 C044 1.456(16) . ?
C025 C039 1.482(16) . ?
C026 C058 1.479(16) . ?
C026 C040 1.539(15) . ?
C026 C061 1.546(15) . ?
C027 C036 1.401(15) . ?
C028 O10 1.343(15) . ?
C028 C029 1.384(15) . ?
C028 C051 1.408(15) . ?
C029 C033 1.409(15) . ?
C029 C047 1.570(16) . ?
C030 C037 1.380(15) . ?
C030 C050 1.389(15) . ?
O9 C041 1.324(15) . ?
O9 C074 1.358(17) . ?
C034 C051 1.360(14) . ?
C034 C045 1.522(16) . ?
C035 C071 1.402(17) . ?
C035 C054 1.413(16) . ?
C035 C063 1.478(18) . ?
C037 C057 1.339(15) . ?
C037 C063 1.573(19) . ?
C038 C060 1.456(15) . ?
C038 C082 1.553(16) . ?
C039 C067 1.486(17) . ?
C039 C073 1.516(18) . ?
C041 C071 1.371(16) . ?
C041 C049 1.380(15) . ?
C042 C049 1.507(17) . ?
C043 C057 1.365(16) . ?
C044 C072 1.441(18) . ?
O10 C056 1.411(15) . ?
C049 C052 1.373(15) . ?
C052 C054 1.395(15) . ?
C053 C055 1.484(18) . ?
C055 C062 1.548(18) . ?
C055 C065 1.581(18) . ?
C056 C079 1.559(17) . ?
C060 C090 1.532(17) . ?
C061 C081 1.561(18) . ?
C062 C091 1.521(19) . ?
C064 C094 1.54(2) . ?
C066 C085 1.535(17) . ?
C067 C086 1.544(18) . ?
C068 C080 1.58(2) . ?
C069 C077 1.476(16) . ?
C069 C088 1.530(17) . ?
C069 C092 1.543(18) . ?
C070 C089 1.49(2) . ?
C072 C105 1.54(3) . ?
C072 C106 1.59(3) . ?
C074 C080 1.53(2) . ?
C076 C096 1.25(3) . ?
C076 C080 1.47(2) . ?
C079 C093 1.493(18) . ?
C079 C087 1.525(18) . ?
C083 C106 1.50(3) . ?
C084 C087 1.457(19) . ?
C089 C108 1.52(2) . ?
C089 C107 1.54(2) . ?
C092 C095 1.468(18) . ?
C094 C101 1.46(2) . ?
C094 C97 1.51(2) . ?
C97 C100 1.54(3) . ?
C108 C109 1.56(3) . ?

loop_
_geom_torsion_atom_site_label_1
_geom_torsion_atom_site_label_2
_geom_torsion_atom_site_label_3
_geom_torsion_atom_site_label_4
_geom_torsion
_geom_torsion_site_symmetry_1
_geom_torsion_site_symmetry_2
_geom_torsion_site_symmetry_3
_geom_torsion_site_symmetry_4
_geom_torsion_publ_flag
C040 O5 C009 C017 -174.9(12) . . . . ?
C040 O5 C009 C019 7.3(16) . . . . ?
C048 O2 C011 C034 174.9(11) . . . . ?
C048 O2 C011 C033 -4.9(16) . . . . ?
C101 O4 C012 C015 -151(2) . . . . ?
C070 O4 C012 C015 174.1(18) . . . . ?
C101 O4 C012 C013 30(3) . . . . ?
C070 O4 C012 C013 -5(2) . . . . ?
O4 C012 C013 C017 -179.9(12) . . . . ?
C015 C012 C013 C017 1.0(19) . . . . ?
O4 C012 C015 C019 179.2(11) . . . . ?
C013 C012 C015 C019 -1.7(18) . . . . ?
O4 C012 C015 C045 1.9(18) . . . . ?
C013 C012 C015 C045 -179.0(11) . . . . ?
C012 C013 C017 C009 1.4(18) . . . . ?
C012 C013 C017 C022 179.1(11) . . . . ?
O5 C009 C017 C013 179.0(11) . . . . ?
C019 C009 C017 C013 -3.0(17) . . . . ?
O5 C009 C017 C022 1.2(16) . . . . ?
C019 C009 C017 C022 179.2(10) . . . . ?
C027 C010 C018 O1 -179.5(10) . . . . ?
C042 C010 C018 O1 1.3(17) . . . . ?
C027 C010 C018 C031 2.4(18) . . . . ?
C042 C010 C018 C031 -176.8(11) . . . . ?
C025 O1 C018 C010 -175.7(10) . . . . ?
C025 O1 C018 C031 2.3(16) . . . . ?
O5 C009 C019 C015 -179.8(10) . . . . ?
C017 C009 C019 C015 2.3(16) . . . . ?
C012 C015 C019 C009 0.0(16) . . . . ?
C045 C015 C019 C009 177.4(10) . . . . ?
C031 C021 C022 C017 -97.8(13) . . . . ?
C036 C021 C022 C017 84.9(15) . . . . ?
C013 C017 C022 C021 -92.1(16) . . . . ?
C009 C017 C022 C021 85.7(15) . . . . ?
C036 O3 C023 C038 -175.4(11) . . . . ?
C018 O1 C025 C039 -176.4(10) . . . . ?
C018 C010 C027 C036 0.5(18) . . . . ?
C042 C010 C027 C036 179.7(11) . . . . ?
O10 C028 C029 C033 179.8(12) . . . . ?
C051 C028 C029 C033 2.1(19) . . . . ?
O10 C028 C029 C047 2.8(17) . . . . ?
C051 C028 C029 C047 -174.9(11) . . . . ?
C077 O7 C030 C037 179.9(11) . . . . ?
C077 O7 C030 C050 -2.3(18) . . . . ?
C036 C021 C031 C018 -3.0(16) . . . . ?
C022 C021 C031 C018 179.7(10) . . . . ?
C010 C018 C031 C021 -1.2(17) . . . . ?
O1 C018 C031 C021 -179.0(11) . . . . ?
O2 C011 C033 C029 178.0(11) . . . . ?
C034 C011 C033 C029 -1.8(17) . . . . ?
C028 C029 C033 C011 -1.0(17) . . . . ?
C047 C029 C033 C011 176.0(10) . . . . ?
O2 C011 C034 C051 -176.3(12) . . . . ?
C033 C011 C034 C051 3.5(18) . . . . ?
O2 C011 C034 C045 3.1(17) . . . . ?
C033 C011 C034 C045 -177.1(11) . . . . ?
C023 O3 C036 C027 -9.5(17) . . . . ?
C023 O3 C036 C021 176.3(10) . . . . ?
C010 C027 C036 O3 -178.6(12) . . . . ?
C010 C027 C036 C021 -4.4(18) . . . . ?
C031 C021 C036 O3 -179.5(10) . . . . ?
C022 C021 C036 O3 -2.3(16) . . . . ?
C031 C021 C036 C027 5.7(16) . . . . ?
C022 C021 C036 C027 -177.1(10) . . . . ?
O7 C030 C037 C057 178.9(12) . . . . ?
C050 C030 C037 C057 1.0(19) . . . . ?
O7 C030 C037 C063 -3.1(17) . . . . ?
C050 C030 C037 C063 179.0(11) . . . . ?
O3 C023 C038 C060 -174.5(11) . . . . ?
O3 C023 C038 C082 62.8(13) . . . . ?
O1 C025 C039 C067 -54.6(16) . . . . ?
O1 C025 C039 C073 178.1(10) . . . . ?
C009 O5 C040 C026 175.9(11) . . . . ?
C058 C026 C040 O5 51.4(16) . . . . ?
C061 C026 C040 O5 178.2(12) . . . . ?
C074 O9 C041 C071 1(2) . . . . ?
C074 O9 C041 C049 -179.0(12) . . . . ?
C018 C010 C042 C049 97.6(15) . . . . ?
C027 C010 C042 C049 -81.6(15) . . . . ?
C053 O6 C043 C057 17.2(19) . . . . ?
C053 O6 C043 C016 -169.3(11) . . . . ?
C050 C016 C043 O6 -176.9(11) . . . . ?
C047 C016 C043 O6 7.5(17) . . . . ?
C050 C016 C043 C057 -2.8(17) . . . . ?
C047 C016 C043 C057 -178.4(11) . . . . ?
C054 O8 C044 C072 173.1(13) . . . . ?
C012 C015 C045 C034 92.3(14) . . . . ?
C019 C015 C045 C034 -85.1(13) . . . . ?
C051 C034 C045 C015 -95.5(14) . . . . ?
C011 C034 C045 C015 85.0(15) . . . . ?
C029 C028 O10 C056 167.8(13) . . . . ?
C051 C028 O10 C056 -15(2) . . . . ?
C050 C016 C047 C029 -80.1(14) . . . . ?
C043 C016 C047 C029 95.6(14) . . . . ?
C028 C029 C047 C016 94.8(14) . . . . ?
C033 C029 C047 C016 -82.4(15) . . . . ?
C011 O2 C048 C020 -175.4(10) . . . . ?
C066 C020 C048 O2 -176.8(11) . . . . ?
C078 C020 C048 O2 58.0(14) . . . . ?
O9 C041 C049 C052 179.5(11) . . . . ?
C071 C041 C049 C052 -0.2(19) . . . . ?
O9 C041 C049 C042 4.4(18) . . . . ?
C071 C041 C049 C042 -175.3(12) . . . . ?
C010 C042 C049 C052 -74.7(15) . . . . ?
C010 C042 C049 C041 100.3(14) . . . . ?
C043 C016 C050 C030 1.0(18) . . . . ?
C047 C016 C050 C030 176.7(11) . . . . ?
O7 C030 C050 C016 -177.8(11) . . . . ?
C037 C030 C050 C016 0.0(18) . . . . ?
C011 C034 C051 C028 -2.3(19) . . . . ?
C045 C034 C051 C028 178.3(11) . . . . ?
O10 C028 C051 C034 -178.0(13) . . . . ?
C029 C028 C051 C034 -0.5(19) . . . . ?
C041 C049 C052 C054 -0.1(19) . . . . ?
C042 C049 C052 C054 175.1(11) . . . . ?
C043 O6 C053 C055 -176.0(11) . . . . ?
C044 O8 C054 C052 3.7(19) . . . . ?
C044 O8 C054 C035 -179.5(11) . . . . ?
C049 C052 C054 O8 176.7(12) . . . . ?
C049 C052 C054 C035 -0.1(18) . . . . ?
C071 C035 C054 O8 -176.4(11) . . . . ?
C063 C035 C054 O8 1.9(18) . . . . ?
C071 C035 C054 C052 0.6(18) . . . . ?
C063 C035 C054 C052 178.9(11) . . . . ?
O6 C053 C055 C062 -58.3(16) . . . . ?
O6 C053 C055 C065 176.9(11) . . . . ?
C028 O10 C056 C079 175.6(12) . . . . ?
C030 C037 C057 C043 -3(2) . . . . ?
C063 C037 C057 C043 179.0(12) . . . . ?
O6 C043 C057 C037 177.3(12) . . . . ?
C016 C043 C057 C037 3.9(19) . . . . ?
C023 C038 C060 C090 75.7(18) . . . . ?
C082 C038 C060 C090 -164.4(15) . . . . ?
C058 C026 C061 C081 -55(2) . . . . ?
C040 C026 C061 C081 179.3(15) . . . . ?
C053 C055 C062 C091 170.2(14) . . . . ?
C065 C055 C062 C091 -64.4(17) . . . . ?
C071 C035 C063 C037 -102.1(16) . . . . ?
C054 C035 C063 C037 79.7(17) . . . . ?
C057 C037 C063 C035 -101.6(16) . . . . ?
C030 C037 C063 C035 80.4(17) . . . . ?
C048 C020 C066 C085 -178.2(13) . . . . ?
C078 C020 C066 C085 -55.2(18) . . . . ?
C025 C039 C067 C086 174.9(13) . . . . ?
C073 C039 C067 C086 -60.0(17) . . . . ?
C012 O4 C070 C089 -170(2) . . . . ?
O9 C041 C071 C035 -179.0(13) . . . . ?
C049 C041 C071 C035 1(2) . . . . ?
C054 C035 C071 C041 -1(2) . . . . ?
C063 C035 C071 C041 -179.1(12) . . . . ?
O8 C044 C072 C105 66.1(18) . . . . ?
O8 C044 C072 C106 -173.3(15) . . . . ?
C041 O9 C074 C080 -176.2(13) . . . . ?
C030 O7 C077 C069 173.8(12) . . . . ?
C088 C069 C077 O7 58.4(17) . . . . ?
C092 C069 C077 O7 -177.4(13) . . . . ?
O10 C056 C079 C093 60(2) . . . . ?
O10 C056 C079 C087 -168.6(15) . . . . ?
C096 C076 C080 C074 159(3) . . . . ?
C096 C076 C080 C068 -72(4) . . . . ?
O9 C074 C080 C076 -44(2) . . . . ?
O9 C074 C080 C068 -172.2(14) . . . . ?
C093 C079 C087 C084 73(3) . . . . ?
C056 C079 C087 C084 -53(2) . . . . ?
O4 C070 C089 C108 -44(4) . . . . ?
O4 C070 C089 C107 -177(2) . . . . ?
C077 C069 C092 C095 59(2) . . . . ?
C088 C069 C092 C095 -175.8(18) . . . . ?
C101 C094 C97 C100 153(3) . . . . ?
C064 C094 C97 C100 -79(4) . . . . ?
C012 O4 C101 C094 153(2) . . . . ?
C97 C094 C101 O4 156(3) . . . . ?
C064 C094 C101 O4 29(4) . . . . ?
C044 C072 C106 C083 74(2) . . . . ?
C105 C072 C106 C083 -165.5(16) . . . . ?
C070 C089 C108 C109 161(3) . . . . ?
C107 C089 C108 C109 -64(4) . . . . ?
